data_7062460
loop_
_publ_author_name
'Arif, Waseem'
'Kumar, Ravi'

_publ_section_title
;
 Regioselective 2,3-disubstituted porphyrins: synthesis, spectral,
 structural and electrochemical properties
;
_journal_issue 22
_journal_name_full 'New Journal of Chemistry'
_journal_page_first 10541
_journal_page_last 10551
_journal_paper_doi 10.1039/D3NJ01288C
_journal_volume 47
_journal_year 2023
_chemical_formula_moiety 'C60 H36 Cu N4'
_chemical_formula_sum 'C60 H36 Cu N4'
_chemical_formula_weight 876.47
_space_group_crystal_system triclinic
_space_group_IT_number 2
_space_group_name_Hall '-P 1'
_space_group_name_H-M_alt 'P -1'
_atom_sites_solution_hydrogens mixed
_atom_sites_solution_primary direct
_audit_creation_date 2023-04-16
_audit_creation_method
;
Olex2 1.5
(compiled 2023.03.06 svn.rbb2c1857 for OlexSys, GUI svn.r6748)
;
_audit_update_record
;
2023-04-16 deposited with the CCDC.	2023-05-02 downloaded from the CCDC.
;
_cell_angle_alpha 66.9110(10)
_cell_angle_beta 82.2880(10)
_cell_angle_gamma 67.6690(10)
_cell_formula_units_Z 2
_cell_length_a 11.6718(5)
_cell_length_b 13.6174(7)
_cell_length_c 15.3876(7)
_cell_measurement_reflns_used 15338
_cell_measurement_temperature 296(2)
_cell_measurement_theta_max 19.7130
_cell_measurement_theta_min 1.5310
_cell_volume 2080.75(17)
_computing_cell_refinement 'SAINT V8.40B (?, 2016)'
_computing_data_collection 'Bruker Instrument Service vV6.2.16'
_computing_molecular_graphics 'Olex2 1.5 (Dolomanov et al., 2009)'
_computing_publication_material 'Olex2 1.5 (Dolomanov et al., 2009)'
_computing_structure_refinement 'XL  (Sheldrick, 2008)'
_computing_structure_solution 'SIR2004 (Burla et al.,  2007)'
_diffrn_ambient_temperature 296.15
_diffrn_measured_fraction_theta_full 0.994
_diffrn_measured_fraction_theta_max 0.994
_diffrn_measurement_device_type 'Saxi-CrysAlisPro-abstract goniometer imported SAXI images'
_diffrn_measurement_method '\w and \f scans'
_diffrn_radiation_type MoK\a
_diffrn_radiation_wavelength 0.71073
_diffrn_reflns_av_R_equivalents 0.0292
_diffrn_reflns_av_unetI/netI 0.0288
_diffrn_reflns_Laue_measured_fraction_full 0.994
_diffrn_reflns_Laue_measured_fraction_max 0.994
_diffrn_reflns_limit_h_max 13
_diffrn_reflns_limit_h_min -13
_diffrn_reflns_limit_k_max 16
_diffrn_reflns_limit_k_min -16
_diffrn_reflns_limit_l_max 17
_diffrn_reflns_limit_l_min -18
_diffrn_reflns_number 26123
_diffrn_reflns_point_group_measured_fraction_full 0.994
_diffrn_reflns_point_group_measured_fraction_max 0.994
_diffrn_reflns_theta_full 25.000
_diffrn_reflns_theta_max 25.000
_diffrn_reflns_theta_min 2.058
_exptl_absorpt_coefficient_mu 0.574
_exptl_crystal_colour PURPLE
_exptl_crystal_density_diffrn 1.399
_exptl_crystal_description BLOCK
_exptl_crystal_F_000 906
_exptl_crystal_recrystallization_method 'Re-crystallisation from solvent: Chloroform and methanol'
_exptl_crystal_size_max 0.31
_exptl_crystal_size_mid 0.21
_exptl_crystal_size_min 0.19
_refine_diff_density_max 0.613
_refine_diff_density_min -0.401
_refine_diff_density_rms 0.066
_refine_ls_extinction_method none
_refine_ls_goodness_of_fit_ref 1.050
_refine_ls_hydrogen_treatment mixed
_refine_ls_matrix_type full
_refine_ls_number_parameters 698
_refine_ls_number_reflns 7277
_refine_ls_number_restraints 12
_refine_ls_restrained_S_all 1.049
_refine_ls_R_factor_all 0.0491
_refine_ls_R_factor_gt 0.0439
_refine_ls_shift/su_max 0.000
_refine_ls_shift/su_mean 0.000
_refine_ls_structure_factor_coef Fsqd
_refine_ls_weighting_details 'w=1/[\s^2^(Fo^2^)+(0.0565P)^2^+2.5273P] where P=(Fo^2^+2Fc^2^)/3'
_refine_ls_weighting_scheme calc
_refine_ls_wR_factor_gt 0.1109
_refine_ls_wR_factor_ref 0.1143
_reflns_Friedel_coverage 0.000
_reflns_number_gt 6535
_reflns_number_total 7277
_reflns_threshold_expression 'I > 2\s(I)'
_cod_data_source_file d3nj01288c2.cif
_cod_data_source_block shelx
_cod_depositor_comments 'Adding full bibliography for 7062460--7062461.cif.'
_cod_database_code 7062460
_shelx_shelxl_version_number 2019/1
_shelx_space_group_comment
;
The symmetry employed for this shelxl refinement is uniquely defined
by the following loop, which should always be used as a source of
symmetry information in preference to the above space-group names.
They are only intended as comments.
;
_olex2_refinement_description
;
1. Fixed Uiso
 At 1.2 times of:
  All C(H) groups
2. Uiso/Uaniso restraints and constraints
Uanis(C59) \\sim Ueq: with sigma of 0.1 and sigma for terminal atoms of 0.5
Uanis(C58) \\sim Ueq: with sigma of 0.1 and sigma for terminal atoms of 0.4
3.a Aromatic/amide H refined with riding coordinates:
 C17(H17), C18(H18), C23(H23), C37(H37), C50(H50), C57(H57), C58(H58), C49(H49)
;
_smtbx_masks_void_probe_radius 1.2
_smtbx_masks_void_truncation_radius 1.2
_olex2_submission_special_instructions 'No special instructions were received'

loop_
_space_group_symop_operation_xyz
'x, y, z'
'-x, -y, -z'

loop_
_atom_site_label
_atom_site_type_symbol
_atom_site_fract_x
_atom_site_fract_y
_atom_site_fract_z
_atom_site_U_iso_or_equiv
_atom_site_adp_type
_atom_site_occupancy
_atom_site_site_symmetry_order
_atom_site_calc_flag
_atom_site_refinement_flags_posn
_atom_site_refinement_flags_adp
_atom_site_refinement_flags_occupancy
_atom_site_disorder_assembly
_atom_site_disorder_group
Cu Cu 0.59892(3) 0.42322(2) 0.35513(2) 0.01723(11) Uani 1 1 d . . . . .
N1 N 0.45079(19) 0.42827(17) 0.43574(14) 0.0195(4) Uani 1 1 d . . . . .
N2 N 0.70751(18) 0.29832(17) 0.46636(14) 0.0187(4) Uani 1 1 d . . . . .
N3 N 0.74675(19) 0.42503(17) 0.27580(14) 0.0199(4) Uani 1 1 d . . . . .
N4 N 0.48916(19) 0.54183(17) 0.24326(14) 0.0203(4) Uani 1 1 d . . . . .
C1 C 0.3308(2) 0.5026(2) 0.41117(18) 0.0209(5) Uani 1 1 d . . . . .
C2 C 0.2543(2) 0.4869(2) 0.49385(18) 0.0240(6) Uani 1 1 d . . . . .
H2 H 0.171(3) 0.533(2) 0.4924(19) 0.019(7) Uiso 1 1 d . . . . .
C3 C 0.3270(2) 0.4009(2) 0.56579(19) 0.0226(5) Uani 1 1 d . . . . .
H3 H 0.308(3) 0.373(3) 0.629(2) 0.032(8) Uiso 1 1 d . . . . .
C4 C 0.4487(2) 0.3614(2) 0.53007(17) 0.0195(5) Uani 1 1 d . . . . .
C5 C 0.5463(2) 0.2660(2) 0.58298(17) 0.0200(5) Uani 1 1 d . . . . .
C6 C 0.6683(2) 0.2382(2) 0.55224(17) 0.0196(5) Uani 1 1 d . . . . .
C7 C 0.7734(2) 0.1457(2) 0.60796(17) 0.0219(5) Uani 1 1 d . . . . .
C8 C 0.8773(2) 0.1523(2) 0.55481(17) 0.0215(5) Uani 1 1 d . . . . .
C9 C 0.8345(2) 0.2492(2) 0.46717(17) 0.0202(5) Uani 1 1 d . . . . .
C10 C 0.9122(2) 0.2864(2) 0.39520(17) 0.0199(5) Uani 1 1 d . . . . .
C11 C 0.8695(2) 0.3690(2) 0.30555(18) 0.0207(5) Uani 1 1 d . . . . .
C12 C 0.9492(2) 0.4012(2) 0.22828(19) 0.0256(6) Uani 1 1 d . . . . .
H12 H 1.044(3) 0.374(2) 0.230(2) 0.029(8) Uiso 1 1 d . . . . .
C13 C 0.8761(2) 0.4717(2) 0.15110(19) 0.0247(6) Uani 1 1 d . . . . .
H13 H 0.901(3) 0.507(3) 0.089(2) 0.034(8) Uiso 1 1 d . . . . .
C14 C 0.7500(2) 0.4867(2) 0.18041(17) 0.0207(5) Uani 1 1 d . . . . .
C15 C 0.6472(2) 0.5553(2) 0.11964(17) 0.0212(5) Uani 1 1 d . . . . .
C16 C 0.5253(2) 0.5815(2) 0.15057(17) 0.0215(5) Uani 1 1 d . . . . .
C17 C 0.4187(2) 0.6579(2) 0.09017(18) 0.0268(6) Uani 1 1 d . . . . .
H17 H 0.418902 0.695056 0.024966 0.032 Uiso 1 1 calc R U . . .
C18 C 0.3179(2) 0.6659(2) 0.14554(18) 0.0267(6) Uani 1 1 d . . . . .
H18 H 0.236042 0.709920 0.125813 0.032 Uiso 1 1 calc R U . . .
C19 C 0.3619(2) 0.5927(2) 0.24136(18) 0.0223(5) Uani 1 1 d . . . . .
C20 C 0.2854(2) 0.5767(2) 0.31975(18) 0.0223(5) Uani 1 1 d . . . . .
C21 C 0.5127(2) 0.1882(2) 0.67471(17) 0.0220(5) Uani 1 1 d . . . . .
C22 C 0.5133(3) 0.1996(3) 0.7602(2) 0.0328(7) Uani 1 1 d . . . . .
H22 H 0.539(3) 0.252(2) 0.7619(19) 0.020(7) Uiso 1 1 d . . . . .
C23 C 0.4802(3) 0.1261(3) 0.8422(2) 0.0423(8) Uani 1 1 d . . . . .
H23 H 0.481766 0.133815 0.899397 0.051 Uiso 1 1 calc R U . . .
C24 C 0.4448(3) 0.0413(3) 0.8396(2) 0.0414(8) Uani 1 1 d . . . . .
H24 H 0.418(3) -0.009(3) 0.901(3) 0.054(10) Uiso 1 1 d . . . . .
C25 C 0.4407(3) 0.0305(3) 0.7548(2) 0.0347(7) Uani 1 1 d . . . . .
H25 H 0.414(3) -0.016(3) 0.750(2) 0.039(9) Uiso 1 1 d . . . . .
C26 C 0.4745(2) 0.1032(2) 0.6738(2) 0.0264(6) Uani 1 1 d . . . . .
H26 H 0.471(3) 0.094(3) 0.620(2) 0.038(9) Uiso 1 1 d . . . . .
C27 C 1.0496(2) 0.2350(2) 0.41314(17) 0.0219(5) Uani 1 1 d . . . . .
C28 C 1.1031(3) 0.2682(2) 0.46658(19) 0.0261(6) Uani 1 1 d . . . . .
H28 H 1.057(3) 0.318(3) 0.496(2) 0.026(7) Uiso 1 1 d . . . . .
C29 C 1.2302(3) 0.2221(3) 0.4826(2) 0.0309(6) Uani 1 1 d . . . . .
H29 H 1.257(3) 0.246(3) 0.513(2) 0.027(8) Uiso 1 1 d . . . . .
C30 C 1.3041(3) 0.1418(2) 0.4458(2) 0.0296(6) Uani 1 1 d . . . . .
H30 H 1.391(3) 0.111(3) 0.457(2) 0.034(8) Uiso 1 1 d . . . . .
C31 C 1.2516(2) 0.1072(2) 0.39261(19) 0.0269(6) Uani 1 1 d . . . . .
H31 H 1.296(3) 0.055(3) 0.367(2) 0.025(7) Uiso 1 1 d . . . . .
C32 C 1.1246(2) 0.1542(2) 0.37613(18) 0.0237(6) Uani 1 1 d . . . . .
H32 H 1.091(2) 0.130(2) 0.3411(18) 0.011(6) Uiso 1 1 d . . . . .
C33 C 0.6708(2) 0.5994(2) 0.01551(17) 0.0217(5) Uani 1 1 d . . . . .
C34 C 0.7108(3) 0.5238(3) -0.0308(2) 0.0318(6) Uani 1 1 d . . . . .
H34 H 0.719(3) 0.444(3) 0.001(3) 0.048(10) Uiso 1 1 d . . . . .
C35 C 0.7355(3) 0.5601(3) -0.1268(2) 0.0353(7) Uani 1 1 d . . . . .
H35 H 0.753(3) 0.507(3) -0.157(2) 0.039(9) Uiso 1 1 d . . . . .
C36 C 0.7175(2) 0.6740(3) -0.17766(19) 0.0302(6) Uani 1 1 d . . . . .
H36 H 0.738(3) 0.701(2) -0.250(2) 0.030(8) Uiso 1 1 d . . . . .
C37 C 0.6783(3) 0.7499(2) -0.1324(2) 0.0347(7) Uani 1 1 d . . . . .
H37 H 0.666800 0.826492 -0.166409 0.042 Uiso 1 1 calc R U . . .
C38 C 0.6556(3) 0.7134(3) -0.0365(2) 0.0331(7) Uani 1 1 d . . . . .
H38 H 0.631(3) 0.767(3) -0.006(2) 0.038(9) Uiso 1 1 d . . . . .
C39 C 0.1479(2) 0.6326(2) 0.30609(17) 0.0233(5) Uani 1 1 d . . . . .
C40 C 0.0872(3) 0.7504(2) 0.27841(19) 0.0278(6) Uani 1 1 d . . . . .
H40 H 0.133(2) 0.795(2) 0.2654(18) 0.017(7) Uiso 1 1 d . . . . .
C41 C -0.0413(3) 0.7978(3) 0.2713(2) 0.0309(6) Uani 1 1 d . . . . .
H41 H -0.078(3) 0.877(3) 0.254(2) 0.035(8) Uiso 1 1 d . . . . .
C42 C -0.1102(3) 0.7305(3) 0.2894(2) 0.0313(6) Uani 1 1 d . . . . .
H42 H -0.194(3) 0.764(3) 0.285(2) 0.040(9) Uiso 1 1 d . . . . .
C43 C -0.0499(3) 0.6119(3) 0.3149(2) 0.0315(6) Uani 1 1 d . . . . .
H43 H -0.101(3) 0.566(3) 0.321(2) 0.045(9) Uiso 1 1 d . . . . .
C44 C 0.0765(3) 0.5644(2) 0.32347(19) 0.0262(6) Uani 1 1 d . . . . .
H44 H 0.112(3) 0.492(3) 0.338(2) 0.028(8) Uiso 1 1 d . . . . .
C45 C 0.7806(3) 0.0664(2) 0.7024(2) 0.0298(6) Uani 1 1 d . . . . .
C46 C 0.8088(3) -0.0028(3) 0.7816(2) 0.0335(7) Uani 1 1 d . . . . .
C47 C 0.8472(3) -0.0843(3) 0.8759(2) 0.0368(7) Uani 1 1 d . . . . .
C48 C 0.8033(4) -0.0516(4) 0.9501(2) 0.0529(10) Uani 1 1 d . . . . .
H48 H 0.759(3) 0.012(3) 0.9373(19) 0.016(7) Uiso 1 1 d . . . . .
C50 C 0.9355(4) -0.2415(3) 1.0537(3) 0.0627(11) Uani 1 1 d . . . . .
H50 H 0.966039 -0.293671 1.113646 0.075 Uiso 1 1 calc R U . . .
C51 C 0.9728(3) -0.2709(3) 0.9801(2) 0.0459(8) Uani 1 1 d . . . . .
H51 H 1.029(4) -0.344(4) 0.983(3) 0.084(15) Uiso 1 1 d . . . . .
C52 C 0.9296(3) -0.1951(3) 0.8898(2) 0.0393(7) Uani 1 1 d . . . . .
H52 H 0.959(4) -0.221(4) 0.830(3) 0.071(12) Uiso 1 1 d . . . . .
C53 C 0.9986(3) 0.0724(2) 0.5860(2) 0.0294(6) Uani 1 1 d . . . . .
C54 C 1.0937(3) -0.0020(2) 0.6243(2) 0.0314(6) Uani 1 1 d . . . . .
C55 C 1.2000(3) -0.0906(2) 0.6789(2) 0.0283(6) Uani 1 1 d . . . . .
C56 C 1.1904(3) -0.1376(3) 0.7786(2) 0.0382(7) Uani 1 1 d . . . . .
H56 H 1.116(3) -0.116(3) 0.802(2) 0.037(9) Uiso 1 1 d . . . . .
C57 C 1.2894(3) -0.2234(3) 0.8323(2) 0.0470(9) Uani 1 1 d . . . . .
H57 H 1.281609 -0.253450 0.897554 0.056 Uiso 1 1 calc R U . . .
C58 C 1.3992(3) -0.2661(2) 0.7933(2) 0.0379(8) Uani 1 1 d . U . . .
H58 H 1.465133 -0.325294 0.831342 0.046 Uiso 1 1 calc R U . . .
C59 C 1.4120(3) -0.2217(3) 0.6979(3) 0.0434(8) Uani 1 1 d . U . . .
H59 H 1.491(4) -0.248(3) 0.665(3) 0.052(10) Uiso 1 1 d . . . . .
C60 C 1.3128(3) -0.1338(3) 0.6390(2) 0.0355(7) Uani 1 1 d . . . . .
H60 H 1.319(3) -0.104(3) 0.570(3) 0.053(10) Uiso 1 1 d . . . . .
C49 C 0.8504(5) -0.1325(4) 1.0424(3) 0.093(2) Uani 1 1 d . . . . .
H49 H 0.824182 -0.112259 1.094839 0.112 Uiso 1 1 calc R U . . .

loop_
_atom_site_aniso_label
_atom_site_aniso_U_11
_atom_site_aniso_U_22
_atom_site_aniso_U_33
_atom_site_aniso_U_23
_atom_site_aniso_U_13
_atom_site_aniso_U_12
Cu 0.01606(17) 0.01821(17) 0.01298(16) -0.00174(12) 0.00055(11) -0.00582(12)
N1 0.0194(10) 0.0192(10) 0.0161(10) -0.0029(8) 0.0004(8) -0.0067(9)
N2 0.0170(10) 0.0198(10) 0.0161(10) -0.0033(8) 0.0004(8) -0.0067(8)
N3 0.0196(11) 0.0188(10) 0.0157(10) -0.0015(8) -0.0007(8) -0.0059(9)
N4 0.0192(11) 0.0199(11) 0.0174(10) -0.0027(9) 0.0002(8) -0.0068(9)
C1 0.0192(12) 0.0200(12) 0.0206(13) -0.0055(10) 0.0023(10) -0.0068(10)
C2 0.0206(14) 0.0254(14) 0.0216(13) -0.0085(11) 0.0038(10) -0.0051(11)
C3 0.0241(13) 0.0237(13) 0.0191(13) -0.0085(11) 0.0060(10) -0.0088(11)
C4 0.0213(12) 0.0205(12) 0.0168(12) -0.0055(10) 0.0009(10) -0.0093(10)
C5 0.0224(13) 0.0215(12) 0.0158(12) -0.0057(10) 0.0004(10) -0.0092(10)
C6 0.0244(13) 0.0185(12) 0.0144(12) -0.0038(10) 0.0012(10) -0.0090(10)
C7 0.0240(13) 0.0215(13) 0.0177(12) -0.0039(10) -0.0005(10) -0.0090(11)
C8 0.0203(13) 0.0213(13) 0.0190(12) -0.0038(10) -0.0017(10) -0.0064(10)
C9 0.0209(13) 0.0214(13) 0.0173(12) -0.0054(10) -0.0012(10) -0.0079(10)
C10 0.0181(12) 0.0200(12) 0.0206(13) -0.0066(10) -0.0009(10) -0.0063(10)
C11 0.0187(12) 0.0206(12) 0.0208(13) -0.0051(10) 0.0008(10) -0.0078(10)
C12 0.0192(13) 0.0274(14) 0.0251(14) -0.0039(11) 0.0014(10) -0.0097(11)
C13 0.0234(13) 0.0251(14) 0.0197(13) -0.0022(11) 0.0038(10) -0.0099(11)
C14 0.0232(13) 0.0198(12) 0.0156(12) -0.0035(10) 0.0022(10) -0.0079(10)
C15 0.0245(13) 0.0195(12) 0.0153(12) -0.0026(10) 0.0011(10) -0.0079(10)
C16 0.0235(13) 0.0218(13) 0.0170(12) -0.0033(10) 0.0000(10) -0.0097(11)
C17 0.0262(14) 0.0319(15) 0.0152(12) -0.0013(11) -0.0007(10) -0.0105(12)
C18 0.0210(13) 0.0287(14) 0.0221(14) -0.0026(11) -0.0033(10) -0.0061(11)
C19 0.0214(13) 0.0223(13) 0.0191(13) -0.0040(10) -0.0007(10) -0.0072(10)
C20 0.0200(13) 0.0209(13) 0.0217(13) -0.0052(10) -0.0003(10) -0.0054(10)
C21 0.0181(12) 0.0221(13) 0.0181(13) -0.0032(10) 0.0017(10) -0.0042(10)
C22 0.0467(18) 0.0299(15) 0.0235(15) -0.0095(12) 0.0034(12) -0.0169(14)
C23 0.057(2) 0.0412(18) 0.0209(15) -0.0104(13) 0.0087(14) -0.0136(16)
C24 0.0395(18) 0.0295(16) 0.0347(17) 0.0023(13) 0.0117(14) -0.0096(14)
C25 0.0296(16) 0.0234(15) 0.0436(19) -0.0041(13) 0.0025(13) -0.0111(13)
C26 0.0233(14) 0.0242(14) 0.0258(15) -0.0042(12) -0.0016(11) -0.0069(11)
C27 0.0187(13) 0.0227(13) 0.0179(12) 0.0008(10) 0.0011(10) -0.0097(10)
C28 0.0253(14) 0.0247(14) 0.0240(14) -0.0049(12) -0.0033(11) -0.0075(11)
C29 0.0315(16) 0.0313(15) 0.0302(15) -0.0067(13) -0.0097(12) -0.0131(13)
C30 0.0193(14) 0.0325(15) 0.0277(15) 0.0008(12) -0.0052(11) -0.0102(12)
C31 0.0227(14) 0.0269(14) 0.0221(14) -0.0042(12) 0.0041(11) -0.0057(11)
C32 0.0233(13) 0.0259(14) 0.0193(13) -0.0029(11) -0.0012(10) -0.0112(11)
C33 0.0167(12) 0.0245(13) 0.0170(12) -0.0022(10) 0.0007(9) -0.0061(10)
C34 0.0424(17) 0.0273(15) 0.0224(14) -0.0032(12) 0.0051(12) -0.0168(13)
C35 0.0435(18) 0.0380(17) 0.0230(15) -0.0095(13) 0.0054(12) -0.0167(14)
C36 0.0220(14) 0.0397(16) 0.0191(14) -0.0016(12) 0.0006(10) -0.0105(12)
C37 0.0386(17) 0.0263(15) 0.0267(15) 0.0037(12) 0.0019(12) -0.0130(13)
C38 0.0418(17) 0.0260(15) 0.0260(15) -0.0058(12) 0.0050(12) -0.0119(13)
C39 0.0215(13) 0.0259(13) 0.0165(12) -0.0050(11) 0.0024(10) -0.0060(11)
C40 0.0302(15) 0.0254(14) 0.0255(14) -0.0077(12) -0.0026(11) -0.0086(12)
C41 0.0327(16) 0.0244(15) 0.0251(14) -0.0080(12) -0.0060(12) 0.0017(12)
C42 0.0197(14) 0.0378(16) 0.0268(15) -0.0096(13) 0.0004(11) -0.0030(12)
C43 0.0264(15) 0.0345(16) 0.0302(15) -0.0079(13) 0.0048(12) -0.0132(13)
C44 0.0272(14) 0.0194(14) 0.0251(14) -0.0045(11) 0.0008(11) -0.0051(11)
C45 0.0278(15) 0.0313(15) 0.0268(15) -0.0077(13) 0.0015(11) -0.0105(12)
C46 0.0346(16) 0.0346(16) 0.0275(16) -0.0074(13) 0.0000(12) -0.0126(13)
C47 0.0373(17) 0.0402(17) 0.0244(15) -0.0022(13) -0.0021(12) -0.0144(14)
C48 0.054(2) 0.048(2) 0.0313(18) -0.0124(16) -0.0038(15) 0.0076(19)
C50 0.073(3) 0.052(2) 0.0305(19) 0.0001(17) -0.0190(18) 0.003(2)
C51 0.0389(18) 0.0391(19) 0.0361(18) 0.0010(15) 0.0027(14) -0.0055(15)
C52 0.0455(19) 0.0363(17) 0.0324(17) -0.0060(14) 0.0023(14) -0.0184(15)
C53 0.0276(15) 0.0303(15) 0.0262(14) -0.0058(12) -0.0002(12) -0.0107(13)
C54 0.0330(16) 0.0308(15) 0.0266(15) -0.0048(12) 0.0002(12) -0.0135(13)
C55 0.0267(14) 0.0215(13) 0.0327(15) -0.0051(12) -0.0129(12) -0.0052(11)
C56 0.0352(18) 0.0362(17) 0.0358(17) -0.0031(14) -0.0006(14) -0.0153(14)
C57 0.058(2) 0.0355(17) 0.0347(18) 0.0088(14) -0.0191(16) -0.0200(16)
C58 0.0332(17) 0.0234(14) 0.050(2) 0.0028(14) -0.0216(14) -0.0124(13)
C59 0.0225(15) 0.0305(16) 0.081(3) -0.0247(18) -0.0007(16) -0.0096(13)
C60 0.0460(18) 0.0342(16) 0.0316(17) -0.0097(13) 0.0026(13) -0.0233(14)
C49 0.110(4) 0.083(3) 0.026(2) -0.017(2) -0.015(2) 0.030(3)

loop_
_atom_type_symbol
_atom_type_description
_atom_type_scat_dispersion_real
_atom_type_scat_dispersion_imag
_atom_type_scat_source
C C 0.0033 0.0016 'International Tables Vol C Tables 4.2.6.8 and 6.1.1.4'
H H 0.0000 0.0000 'International Tables Vol C Tables 4.2.6.8 and 6.1.1.4'
Cu Cu 0.3201 1.2651 'International Tables Vol C Tables 4.2.6.8 and 6.1.1.4'
N N 0.0061 0.0033 'International Tables Vol C Tables 4.2.6.8 and 6.1.1.4'

loop_
_geom_angle_atom_site_label_1
_geom_angle_atom_site_label_2
_geom_angle_atom_site_label_3
_geom_angle
_geom_angle_site_symmetry_1
_geom_angle_site_symmetry_3
_geom_angle_publ_flag
N1 Cu N2 90.03(8) . . ?
N1 Cu N4 89.69(8) . . ?
N3 Cu N1 177.07(9) . . ?
N3 Cu N2 90.41(8) . . ?
N3 Cu N4 90.01(8) . . ?
N4 Cu N2 177.29(8) . . ?
C1 N1 Cu 127.40(16) . . ?
C1 N1 C4 105.9(2) . . ?
C4 N1 Cu 126.61(16) . . ?
C6 N2 Cu 126.68(16) . . ?
C9 N2 Cu 126.23(16) . . ?
C9 N2 C6 106.8(2) . . ?
C11 N3 Cu 127.03(16) . . ?
C14 N3 Cu 127.65(17) . . ?
C14 N3 C11 105.2(2) . . ?
C16 N4 Cu 126.68(17) . . ?
C19 N4 Cu 127.39(16) . . ?
C19 N4 C16 105.7(2) . . ?
N1 C1 C2 109.6(2) . . ?
N1 C1 C20 126.2(2) . . ?
C20 C1 C2 124.1(2) . . ?
C1 C2 H2 122.5(17) . . ?
C3 C2 C1 106.9(2) . . ?
C3 C2 H2 130.6(17) . . ?
C2 C3 H3 128.7(19) . . ?
C2 C3 C4 107.9(2) . . ?
C4 C3 H3 123.3(19) . . ?
N1 C4 C3 109.5(2) . . ?
N1 C4 C5 126.4(2) . . ?
C5 C4 C3 124.0(2) . . ?
C4 C5 C6 123.3(2) . . ?
C4 C5 C21 116.3(2) . . ?
C6 C5 C21 120.3(2) . . ?
N2 C6 C5 125.1(2) . . ?
N2 C6 C7 109.9(2) . . ?
C5 C6 C7 124.9(2) . . ?
C8 C7 C6 106.7(2) . . ?
C8 C7 C45 122.5(2) . . ?
C45 C7 C6 130.5(2) . . ?
C7 C8 C9 106.6(2) . . ?
C7 C8 C53 122.7(2) . . ?
C53 C8 C9 130.6(2) . . ?
N2 C9 C8 110.0(2) . . ?
N2 C9 C10 125.8(2) . . ?
C10 C9 C8 124.3(2) . . ?
C9 C10 C11 123.7(2) . . ?
C9 C10 C27 119.0(2) . . ?
C11 C10 C27 117.3(2) . . ?
N3 C11 C10 125.6(2) . . ?
N3 C11 C12 110.1(2) . . ?
C10 C11 C12 124.1(2) . . ?
C11 C12 H12 127.4(16) . . ?
C13 C12 C11 107.2(2) . . ?
C13 C12 H12 125.4(17) . . ?
C12 C13 H13 127.8(19) . . ?
C12 C13 C14 107.1(2) . . ?
C14 C13 H13 125.1(19) . . ?
N3 C14 C13 110.3(2) . . ?
N3 C14 C15 125.8(2) . . ?
C15 C14 C13 123.9(2) . . ?
C14 C15 C33 117.5(2) . . ?
C16 C15 C14 123.4(2) . . ?
C16 C15 C33 119.1(2) . . ?
N4 C16 C15 125.6(2) . . ?
N4 C16 C17 110.0(2) . . ?
C15 C16 C17 124.4(2) . . ?
C16 C17 H17 126.3 . . ?
C18 C17 C16 107.4(2) . . ?
C18 C17 H17 126.3 . . ?
C17 C18 H18 126.6 . . ?
C17 C18 C19 106.8(2) . . ?
C19 C18 H18 126.6 . . ?
N4 C19 C18 110.0(2) . . ?
N4 C19 C20 125.6(2) . . ?
C20 C19 C18 124.4(2) . . ?
C1 C20 C39 117.3(2) . . ?
C19 C20 C1 122.9(2) . . ?
C19 C20 C39 119.6(2) . . ?
C22 C21 C5 123.0(2) . . ?
C22 C21 C26 118.1(2) . . ?
C26 C21 C5 118.9(2) . . ?
C21 C22 H22 118.9(18) . . ?
C23 C22 C21 120.4(3) . . ?
C23 C22 H22 120.6(18) . . ?
C22 C23 H23 119.8 . . ?
C24 C23 C22 120.4(3) . . ?
C24 C23 H23 119.8 . . ?
C23 C24 H24 118(2) . . ?
C25 C24 C23 120.0(3) . . ?
C25 C24 H24 122(2) . . ?
C24 C25 H25 123(2) . . ?
C26 C25 C24 119.3(3) . . ?
C26 C25 H25 118(2) . . ?
C21 C26 H26 121(2) . . ?
C25 C26 C21 121.8(3) . . ?
C25 C26 H26 117(2) . . ?
C28 C27 C10 120.2(2) . . ?
C28 C27 C32 119.2(2) . . ?
C32 C27 C10 120.6(2) . . ?
C27 C28 H28 122.6(18) . . ?
C27 C28 C29 120.6(3) . . ?
C29 C28 H28 116.7(18) . . ?
C28 C29 H29 116(2) . . ?
C30 C29 C28 120.0(3) . . ?
C30 C29 H29 124(2) . . ?
C29 C30 H30 119.8(19) . . ?
C29 C30 C31 120.0(3) . . ?
C31 C30 H30 120.1(19) . . ?
C30 C31 H31 123.5(19) . . ?
C32 C31 C30 119.8(3) . . ?
C32 C31 H31 116.7(19) . . ?
C27 C32 H32 120.9(15) . . ?
C31 C32 C27 120.4(3) . . ?
C31 C32 H32 118.7(15) . . ?
C34 C33 C15 118.9(2) . . ?
C34 C33 C38 118.2(2) . . ?
C38 C33 C15 122.8(2) . . ?
C33 C34 H34 122(2) . . ?
C33 C34 C35 121.1(3) . . ?
C35 C34 H34 117(2) . . ?
C34 C35 H35 118(2) . . ?
C36 C35 C34 119.8(3) . . ?
C36 C35 H35 122(2) . . ?
C35 C36 H36 119.8(16) . . ?
C37 C36 C35 119.6(3) . . ?
C37 C36 H36 120.5(16) . . ?
C36 C37 H37 119.7 . . ?
C36 C37 C38 120.6(3) . . ?
C38 C37 H37 119.7 . . ?
C33 C38 H38 120(2) . . ?
C37 C38 C33 120.6(3) . . ?
C37 C38 H38 119(2) . . ?
C40 C39 C20 122.5(2) . . ?
C40 C39 C44 118.3(2) . . ?
C44 C39 C20 119.2(2) . . ?
C39 C40 H40 118.8(17) . . ?
C41 C40 C39 120.3(3) . . ?
C41 C40 H40 120.8(17) . . ?
C40 C41 H41 117(2) . . ?
C42 C41 C40 120.9(3) . . ?
C42 C41 H41 122(2) . . ?
C41 C42 H42 119(2) . . ?
C41 C42 C43 119.3(3) . . ?
C43 C42 H42 122(2) . . ?
C42 C43 H43 118(2) . . ?
C44 C43 C42 120.1(3) . . ?
C44 C43 H43 122(2) . . ?
C39 C44 H44 120(2) . . ?
C43 C44 C39 121.0(3) . . ?
C43 C44 H44 119(2) . . ?
C46 C45 C7 168.2(3) . . ?
C45 C46 C47 177.5(3) . . ?
C48 C47 C46 119.1(3) . . ?
C48 C47 C52 120.9(3) . . ?
C52 C47 C46 120.0(3) . . ?
C47 C48 H48 116(2) . . ?
C47 C48 C49 117.5(4) . . ?
C49 C48 H48 126(2) . . ?
C51 C50 H50 119.8 . . ?
C51 C50 C49 120.3(3) . . ?
C49 C50 H50 119.8 . . ?
C50 C51 H51 125(3) . . ?
C50 C51 C52 121.3(3) . . ?
C52 C51 H51 114(3) . . ?
C47 C52 H52 120(2) . . ?
C51 C52 C47 119.8(3) . . ?
C51 C52 H52 121(2) . . ?
C54 C53 C8 170.7(3) . . ?
C53 C54 C55 174.0(3) . . ?
C56 C55 C54 118.8(3) . . ?
C60 C55 C54 123.2(3) . . ?
C60 C55 C56 118.0(3) . . ?
C55 C56 H56 117(2) . . ?
C57 C56 C55 120.1(3) . . ?
C57 C56 H56 122(2) . . ?
C56 C57 H57 119.1 . . ?
C58 C57 C56 121.8(3) . . ?
C58 C57 H57 119.1 . . ?
C57 C58 H58 120.2 . . ?
C57 C58 C59 119.5(3) . . ?
C59 C58 H58 120.2 . . ?
C58 C59 H59 123(2) . . ?
C58 C59 C60 121.1(3) . . ?
C60 C59 H59 116(2) . . ?
C55 C60 C59 119.4(3) . . ?
C55 C60 H60 119(2) . . ?
C59 C60 H60 122(2) . . ?
C48 C49 H49 119.9 . . ?
C50 C49 C48 120.1(4) . . ?
C50 C49 H49 119.9 . . ?

loop_
_geom_bond_atom_site_label_1
_geom_bond_atom_site_label_2
_geom_bond_distance
_geom_bond_site_symmetry_2
_geom_bond_publ_flag
Cu N1 1.983(2) . ?
Cu N2 2.022(2) . ?
Cu N3 1.978(2) . ?
Cu N4 2.013(2) . ?
N1 C1 1.376(3) . ?
N1 C4 1.381(3) . ?
N2 C6 1.378(3) . ?
N2 C9 1.374(3) . ?
N3 C11 1.385(3) . ?
N3 C14 1.380(3) . ?
N4 C16 1.383(3) . ?
N4 C19 1.379(3) . ?
C1 C2 1.445(3) . ?
C1 C20 1.399(4) . ?
C2 H2 0.93(3) . ?
C2 C3 1.341(4) . ?
C3 H3 0.93(3) . ?
C3 C4 1.432(3) . ?
C4 C5 1.394(3) . ?
C5 C6 1.395(4) . ?
C5 C21 1.505(3) . ?
C6 C7 1.445(3) . ?
C7 C8 1.381(4) . ?
C7 C45 1.420(4) . ?
C8 C9 1.447(3) . ?
C8 C53 1.421(4) . ?
C9 C10 1.395(4) . ?
C10 C11 1.399(4) . ?
C10 C27 1.501(3) . ?
C11 C12 1.440(4) . ?
C12 H12 1.03(3) . ?
C12 C13 1.348(4) . ?
C13 H13 0.95(3) . ?
C13 C14 1.441(4) . ?
C14 C15 1.397(4) . ?
C15 C16 1.393(4) . ?
C15 C33 1.502(3) . ?
C16 C17 1.437(4) . ?
C17 H17 0.9300 . ?
C17 C18 1.352(4) . ?
C18 H18 0.9300 . ?
C18 C19 1.447(4) . ?
C19 C20 1.397(4) . ?
C20 C39 1.496(3) . ?
C21 C22 1.385(4) . ?
C21 C26 1.395(4) . ?
C22 H22 0.88(3) . ?
C22 C23 1.385(4) . ?
C23 H23 0.9300 . ?
C23 C24 1.381(5) . ?
C24 H24 1.02(4) . ?
C24 C25 1.378(5) . ?
C25 H25 0.84(4) . ?
C25 C26 1.374(4) . ?
C26 H26 0.90(3) . ?
C27 C28 1.383(4) . ?
C27 C32 1.389(4) . ?
C28 H28 0.92(3) . ?
C28 C29 1.387(4) . ?
C29 H29 0.81(3) . ?
C29 C30 1.377(4) . ?
C30 H30 0.94(3) . ?
C30 C31 1.389(4) . ?
C31 H31 0.90(3) . ?
C31 C32 1.386(4) . ?
C32 H32 0.92(3) . ?
C33 C34 1.381(4) . ?
C33 C38 1.392(4) . ?
C34 H34 0.97(4) . ?
C34 C35 1.390(4) . ?
C35 H35 0.96(3) . ?
C35 C36 1.381(4) . ?
C36 H36 1.05(3) . ?
C36 C37 1.373(4) . ?
C37 H37 0.9300 . ?
C37 C38 1.382(4) . ?
C38 H38 0.96(3) . ?
C39 C40 1.392(4) . ?
C39 C44 1.401(4) . ?
C40 H40 0.91(3) . ?
C40 C41 1.390(4) . ?
C41 H41 0.93(3) . ?
C41 C42 1.365(4) . ?
C42 H42 0.91(3) . ?
C42 C43 1.403(4) . ?
C43 H43 0.98(4) . ?
C43 C44 1.368(4) . ?
C44 H44 0.85(3) . ?
C45 C46 1.205(4) . ?
C46 C47 1.439(4) . ?
C47 C48 1.355(5) . ?
C47 C52 1.395(5) . ?
C48 H48 0.79(3) . ?
C48 C49 1.434(5) . ?
C50 H50 0.9300 . ?
C50 C51 1.312(5) . ?
C50 C49 1.394(6) . ?
C51 H51 0.96(5) . ?
C51 C52 1.384(5) . ?
C52 H52 1.07(4) . ?
C53 C54 1.208(4) . ?
C54 C55 1.431(4) . ?
C55 C56 1.419(4) . ?
C55 C60 1.391(4) . ?
C56 H56 0.89(3) . ?
C56 C57 1.362(5) . ?
C57 H57 0.9300 . ?
C57 C58 1.357(5) . ?
C58 H58 0.9300 . ?
C58 C59 1.362(5) . ?
C59 H59 1.00(4) . ?
C59 C60 1.404(5) . ?
C60 H60 0.99(4) . ?
C49 H49 0.9300 . ?

loop_
_geom_torsion_atom_site_label_1
_geom_torsion_atom_site_label_2
_geom_torsion_atom_site_label_3
_geom_torsion_atom_site_label_4
_geom_torsion
_geom_torsion_site_symmetry_1
_geom_torsion_site_symmetry_2
_geom_torsion_site_symmetry_3
_geom_torsion_site_symmetry_4
_geom_torsion_publ_flag
Cu N1 C1 C2 -172.55(17) . . . . ?
Cu N1 C1 C20 11.8(4) . . . . ?
Cu N1 C4 C3 172.55(17) . . . . ?
Cu N1 C4 C5 -10.7(4) . . . . ?
Cu N2 C6 C5 -11.3(4) . . . . ?
Cu N2 C6 C7 171.94(16) . . . . ?
Cu N2 C9 C8 -171.87(16) . . . . ?
Cu N2 C9 C10 8.6(4) . . . . ?
Cu N3 C11 C10 10.5(4) . . . . ?
Cu N3 C11 C12 -174.03(17) . . . . ?
Cu N3 C14 C13 175.08(17) . . . . ?
Cu N3 C14 C15 -4.3(4) . . . . ?
Cu N4 C16 C15 -7.5(4) . . . . ?
Cu N4 C16 C17 174.65(17) . . . . ?
Cu N4 C19 C18 -175.01(17) . . . . ?
Cu N4 C19 C20 4.9(4) . . . . ?
N1 C1 C2 C3 -2.6(3) . . . . ?
N1 C1 C20 C19 -6.8(4) . . . . ?
N1 C1 C20 C39 167.9(2) . . . . ?
N1 C4 C5 C6 13.3(4) . . . . ?
N1 C4 C5 C21 -163.1(2) . . . . ?
N2 C6 C7 C8 1.1(3) . . . . ?
N2 C6 C7 C45 175.1(3) . . . . ?
N2 C9 C10 C11 -10.3(4) . . . . ?
N2 C9 C10 C27 170.4(2) . . . . ?
N3 C11 C12 C13 -3.0(3) . . . . ?
N3 C14 C15 C16 8.1(4) . . . . ?
N3 C14 C15 C33 -169.9(2) . . . . ?
N4 C16 C17 C18 0.6(3) . . . . ?
N4 C19 C20 C1 -1.9(4) . . . . ?
N4 C19 C20 C39 -176.5(2) . . . . ?
C1 N1 C4 C3 -4.3(3) . . . . ?
C1 N1 C4 C5 172.5(2) . . . . ?
C1 C2 C3 C4 -0.1(3) . . . . ?
C1 C20 C39 C40 115.6(3) . . . . ?
C1 C20 C39 C44 -63.1(3) . . . . ?
C2 C1 C20 C19 178.1(3) . . . . ?
C2 C1 C20 C39 -7.2(4) . . . . ?
C2 C3 C4 N1 2.7(3) . . . . ?
C2 C3 C4 C5 -174.2(2) . . . . ?
C3 C4 C5 C6 -170.3(2) . . . . ?
C3 C4 C5 C21 13.3(4) . . . . ?
C4 N1 C1 C2 4.2(3) . . . . ?
C4 N1 C1 C20 -171.4(2) . . . . ?
C4 C5 C6 N2 -1.6(4) . . . . ?
C4 C5 C6 C7 174.7(2) . . . . ?
C4 C5 C21 C22 -92.2(3) . . . . ?
C4 C5 C21 C26 85.2(3) . . . . ?
C5 C6 C7 C8 -175.7(2) . . . . ?
C5 C6 C7 C45 -1.7(4) . . . . ?
C5 C21 C22 C23 179.3(3) . . . . ?
C5 C21 C26 C25 -178.9(2) . . . . ?
C6 N2 C9 C8 2.0(3) . . . . ?
C6 N2 C9 C10 -177.5(2) . . . . ?
C6 C5 C21 C22 91.3(3) . . . . ?
C6 C5 C21 C26 -91.3(3) . . . . ?
C6 C7 C8 C9 0.2(3) . . . . ?
C6 C7 C8 C53 -178.1(2) . . . . ?
C6 C7 C45 C46 -157.7(14) . . . . ?
C7 C8 C9 N2 -1.4(3) . . . . ?
C7 C8 C9 C10 178.2(2) . . . . ?
C8 C7 C45 C46 15.5(17) . . . . ?
C8 C9 C10 C11 170.2(2) . . . . ?
C8 C9 C10 C27 -9.0(4) . . . . ?
C9 N2 C6 C5 174.9(2) . . . . ?
C9 N2 C6 C7 -1.9(3) . . . . ?
C9 C10 C11 N3 0.2(4) . . . . ?
C9 C10 C11 C12 -174.6(3) . . . . ?
C9 C10 C27 C28 -76.6(3) . . . . ?
C9 C10 C27 C32 103.6(3) . . . . ?
C10 C11 C12 C13 172.6(3) . . . . ?
C10 C27 C28 C29 -179.3(2) . . . . ?
C10 C27 C32 C31 179.8(2) . . . . ?
C11 N3 C14 C13 -1.8(3) . . . . ?
C11 N3 C14 C15 178.8(2) . . . . ?
C11 C10 C27 C28 104.0(3) . . . . ?
C11 C10 C27 C32 -75.7(3) . . . . ?
C11 C12 C13 C14 1.7(3) . . . . ?
C12 C13 C14 N3 0.0(3) . . . . ?
C12 C13 C14 C15 179.4(3) . . . . ?
C13 C14 C15 C16 -171.2(3) . . . . ?
C13 C14 C15 C33 10.8(4) . . . . ?
C14 N3 C11 C10 -172.5(2) . . . . ?
C14 N3 C11 C12 2.9(3) . . . . ?
C14 C15 C16 N4 -1.9(4) . . . . ?
C14 C15 C16 C17 175.7(3) . . . . ?
C14 C15 C33 C34 71.3(3) . . . . ?
C14 C15 C33 C38 -107.9(3) . . . . ?
C15 C16 C17 C18 -177.3(3) . . . . ?
C15 C33 C34 C35 -179.1(3) . . . . ?
C15 C33 C38 C37 -179.9(3) . . . . ?
C16 N4 C19 C18 -0.2(3) . . . . ?
C16 N4 C19 C20 179.8(3) . . . . ?
C16 C15 C33 C34 -106.8(3) . . . . ?
C16 C15 C33 C38 74.1(4) . . . . ?
C16 C17 C18 C19 -0.7(3) . . . . ?
C17 C18 C19 N4 0.5(3) . . . . ?
C17 C18 C19 C20 -179.4(3) . . . . ?
C18 C19 C20 C1 178.0(3) . . . . ?
C18 C19 C20 C39 3.4(4) . . . . ?
C19 N4 C16 C15 177.6(2) . . . . ?
C19 N4 C16 C17 -0.2(3) . . . . ?
C19 C20 C39 C40 -69.5(4) . . . . ?
C19 C20 C39 C44 111.8(3) . . . . ?
C20 C1 C2 C3 173.1(3) . . . . ?
C20 C39 C40 C41 -176.7(2) . . . . ?
C20 C39 C44 C43 177.8(3) . . . . ?
C21 C5 C6 N2 174.7(2) . . . . ?
C21 C5 C6 C7 -9.0(4) . . . . ?
C21 C22 C23 C24 -0.8(5) . . . . ?
C22 C21 C26 C25 -1.4(4) . . . . ?
C22 C23 C24 C25 -0.9(5) . . . . ?
C23 C24 C25 C26 1.4(5) . . . . ?
C24 C25 C26 C21 -0.2(4) . . . . ?
C26 C21 C22 C23 1.8(4) . . . . ?
C27 C10 C11 N3 179.5(2) . . . . ?
C27 C10 C11 C12 4.7(4) . . . . ?
C27 C28 C29 C30 -0.6(4) . . . . ?
C28 C27 C32 C31 0.1(4) . . . . ?
C28 C29 C30 C31 0.1(4) . . . . ?
C29 C30 C31 C32 0.4(4) . . . . ?
C30 C31 C32 C27 -0.5(4) . . . . ?
C32 C27 C28 C29 0.5(4) . . . . ?
C33 C15 C16 N4 176.1(2) . . . . ?
C33 C15 C16 C17 -6.4(4) . . . . ?
C33 C34 C35 C36 -1.3(5) . . . . ?
C34 C33 C38 C37 1.0(4) . . . . ?
C34 C35 C36 C37 1.6(5) . . . . ?
C35 C36 C37 C38 -0.6(5) . . . . ?
C36 C37 C38 C33 -0.7(5) . . . . ?
C38 C33 C34 C35 0.0(4) . . . . ?
C39 C40 C41 C42 -1.3(4) . . . . ?
C40 C39 C44 C43 -1.0(4) . . . . ?
C40 C41 C42 C43 -0.5(4) . . . . ?
C41 C42 C43 C44 1.5(4) . . . . ?
C42 C43 C44 C39 -0.8(4) . . . . ?
C44 C39 C40 C41 2.0(4) . . . . ?
C45 C7 C8 C9 -174.4(2) . . . . ?
C45 C7 C8 C53 7.3(4) . . . . ?
C46 C47 C48 C49 -175.7(4) . . . . ?
C46 C47 C52 C51 175.7(3) . . . . ?
C47 C48 C49 C50 -1.9(8) . . . . ?
C48 C47 C52 C51 -3.7(5) . . . . ?
C50 C51 C52 C47 1.5(6) . . . . ?
C51 C50 C49 C48 -0.2(9) . . . . ?
C52 C47 C48 C49 3.8(6) . . . . ?
C53 C8 C9 N2 176.7(3) . . . . ?
C53 C8 C9 C10 -3.8(4) . . . . ?
C54 C55 C56 C57 178.9(3) . . . . ?
C54 C55 C60 C59 -179.3(3) . . . . ?
C55 C56 C57 C58 0.2(5) . . . . ?
C56 C55 C60 C59 0.3(4) . . . . ?
C56 C57 C58 C59 0.8(5) . . . . ?
C57 C58 C59 C60 -1.2(5) . . . . ?
C58 C59 C60 C55 0.6(5) . . . . ?
C60 C55 C56 C57 -0.7(5) . . . . ?
C49 C50 C51 C52 0.3(7) . . . . ?

loop_
_smtbx_masks_void_nr
_smtbx_masks_void_average_x
_smtbx_masks_void_average_y
_smtbx_masks_void_average_z
_smtbx_masks_void_volume
_smtbx_masks_void_count_electrons
_smtbx_masks_void_content
1 0.000 0.000 0.000 53.7 4.6 '1 methanol'
